data_4081641
loop_
_publ_author_name
'Liu, Bo'
'Chen, Congyan'
'Zhang, Yuejiao'
'Liu, Xiaolong'
'Chen, Wanzhi'

_publ_section_title
;
 Dinuclear Copper(I) Complexes of Phenanthrolinyl-Functionalized NHC
 Ligands
;
_journal_issue 19
_journal_name_full Organometallics
_journal_page_first 5451
_journal_paper_doi 10.1021/om400738c
_journal_volume 32
_journal_year 2013
_chemical_formula_sum 'C48 H40 Cu2 I2 N8'
_chemical_formula_weight 1109.76
_chemical_name_systematic
; 
 ? 
;
_space_group_IT_number 15
_symmetry_cell_setting monoclinic
_symmetry_space_group_name_Hall '-C 2yc'
_symmetry_space_group_name_H-M 'C 1 2/c 1'
_atom_sites_solution_hydrogens geom
_atom_sites_solution_primary direct
_atom_sites_solution_secondary difmap
_audit_creation_method SHELXL-97
_cell_angle_alpha 90.00
_cell_angle_beta 115.305(6)
_cell_angle_gamma 90.00
_cell_formula_units_Z 8
_cell_length_a 26.3096(14)
_cell_length_b 14.7888(5)
_cell_length_c 26.6472(13)
_cell_measurement_reflns_used 4918
_cell_measurement_temperature 293(2)
_cell_measurement_theta_max 29.5163
_cell_measurement_theta_min 2.8699
_cell_volume 9373.2(9)
_computing_structure_refinement 'SHELXL-97 (Sheldrick, 1997)'
_computing_structure_solution 'SHELXS-97 (Sheldrick, 1990)'
_diffrn_ambient_temperature 293(2)
_diffrn_measured_fraction_theta_full 0.996
_diffrn_measured_fraction_theta_max 0.996
_diffrn_radiation_monochromator graphite
_diffrn_radiation_source 'fine-focus sealed tube'
_diffrn_radiation_type MoK\a
_diffrn_radiation_wavelength 0.71073
_diffrn_reflns_av_R_equivalents 0.0366
_diffrn_reflns_av_sigmaI/netI 0.0494
_diffrn_reflns_limit_h_max 31
_diffrn_reflns_limit_h_min -31
_diffrn_reflns_limit_k_max 14
_diffrn_reflns_limit_k_min -17
_diffrn_reflns_limit_l_max 20
_diffrn_reflns_limit_l_min -31
_diffrn_reflns_number 19052
_diffrn_reflns_theta_full 25.01
_diffrn_reflns_theta_max 25.01
_diffrn_reflns_theta_min 2.88
_exptl_absorpt_coefficient_mu 2.266
_exptl_absorpt_correction_T_max 0.6858
_exptl_absorpt_correction_T_min 0.6475
_exptl_absorpt_correction_type multi-scan
_exptl_absorpt_process_details sadabs
_exptl_crystal_colour red
_exptl_crystal_density_diffrn 1.573
_exptl_crystal_density_method 'not measured'
_exptl_crystal_description block
_exptl_crystal_F_000 4384
_exptl_crystal_size_max 0.21
_exptl_crystal_size_mid 0.19
_exptl_crystal_size_min 0.18
_platon_squeeze_details
;
;
_refine_diff_density_max 2.331
_refine_diff_density_min -2.392
_refine_diff_density_rms 0.121
_refine_ls_extinction_method none
_refine_ls_goodness_of_fit_ref 1.094
_refine_ls_hydrogen_treatment constr
_refine_ls_matrix_type full
_refine_ls_number_parameters 547
_refine_ls_number_reflns 8228
_refine_ls_number_restraints 6
_refine_ls_restrained_S_all 1.096
_refine_ls_R_factor_all 0.0924
_refine_ls_R_factor_gt 0.0662
_refine_ls_shift/su_max 0.000
_refine_ls_shift/su_mean 0.000
_refine_ls_structure_factor_coef Fsqd
_refine_ls_weighting_details 'calc w=1/[\s^2^(Fo^2^)+(0.1241P)^2^+10.9352P] where P=(Fo^2^+2Fc^2^)/3'
_refine_ls_weighting_scheme calc
_refine_ls_wR_factor_gt 0.1944
_refine_ls_wR_factor_ref 0.2142
_reflns_number_gt 5676
_reflns_number_total 8228
_reflns_threshold_expression >2sigma(I)
_cod_data_source_file om400738c_si_002.cif
_cod_data_source_block 6d
_cod_depositor_comments
;
The following automatic conversions were performed:

'_symmetry_cell_setting' value 'Monoclinic' changed to 'monoclinic'
according to /home/saulius/struct/CIF-dictionaries/cif_core.dic
dictionary named 'cif_core.dic' version 2.4.2 from 2011-04-26.

Automatic conversion script
Id: cif_fix_values 1891 2012-01-12 08:04:46Z andrius 
;
_cod_original_cell_volume 9373.2(7)
_cod_original_sg_symbol_H-M 'C2/c  '
_cod_database_code 4081641

loop_
_symmetry_equiv_pos_as_xyz
'x, y, z'
'-x, y, -z+1/2'
'x+1/2, y+1/2, z'
'-x+1/2, y+1/2, -z+1/2'
'-x, -y, -z'
'x, -y, z-1/2'
'-x+1/2, -y+1/2, -z'
'x+1/2, -y+1/2, z-1/2'

loop_
_atom_site_label
_atom_site_type_symbol
_atom_site_fract_x
_atom_site_fract_y
_atom_site_fract_z
_atom_site_U_iso_or_equiv
_atom_site_adp_type
_atom_site_occupancy
_atom_site_symmetry_multiplicity
_atom_site_calc_flag
_atom_site_refinement_flags
Cu1 Cu 0.00300(3) 0.18868(5) 0.12944(4) 0.0529(3) Uani 1 1 d .
Cu2 Cu 0.09928(3) 0.24584(6) 0.13667(3) 0.0520(3) Uani 1 1 d .
C1 C -0.0606(4) 0.0528(6) 0.1699(5) 0.078(3) Uani 1 1 d .
H1 H -0.0459 0.0842 0.2034 0.094 Uiso 1 1 calc R
C2 C -0.0939(5) -0.0209(7) 0.1646(6) 0.099(3) Uani 1 1 d .
H2 H -0.0996 -0.0398 0.1951 0.119 Uiso 1 1 calc R
C3 C -0.1178(5) -0.0656(7) 0.1181(7) 0.102(4) Uani 1 1 d .
H3 H -0.1417 -0.1139 0.1148 0.122 Uiso 1 1 calc R
C4 C -0.1069(4) -0.0396(6) 0.0736(5) 0.088(3) Uani 1 1 d .
C5 C -0.0710(3) 0.0350(5) 0.0795(4) 0.064(2) Uani 1 1 d .
C6 C -0.1289(5) -0.0843(8) 0.0192(6) 0.103(4) Uani 1 1 d U
H6 H -0.1519 -0.1347 0.0136 0.124 Uiso 1 1 calc R
C7 C -0.1179(4) -0.0568(7) -0.0217(5) 0.098(4) Uani 1 1 d .
H7 H -0.1346 -0.0863 -0.0557 0.117 Uiso 1 1 calc R
C8 C -0.0806(3) 0.0181(6) -0.0153(5) 0.078(3) Uani 1 1 d .
C9 C -0.0575(3) 0.0637(5) 0.0360(4) 0.063(2) Uani 1 1 d .
C10 C -0.0662(4) 0.0462(7) -0.0571(4) 0.086(3) Uani 1 1 d .
H10 H -0.0819 0.0178 -0.0916 0.103 Uiso 1 1 calc R
C11 C -0.0294(3) 0.1150(6) -0.0479(3) 0.073(2) Uani 1 1 d .
H11 H -0.0181 0.1321 -0.0751 0.087 Uiso 1 1 calc R
C12 C -0.0082(3) 0.1607(5) 0.0041(3) 0.0544(19) Uani 1 1 d .
C13 C 0.0688(3) 0.2718(5) 0.0586(3) 0.0493(17) Uani 1 1 d .
C14 C 0.0238(4) 0.2858(7) -0.0358(3) 0.073(2) Uani 1 1 d .
H14 H -0.0013 0.2760 -0.0726 0.088 Uiso 1 1 calc R
C15 C 0.0631(4) 0.3484(7) -0.0170(4) 0.079(3) Uani 1 1 d .
H15 H 0.0711 0.3906 -0.0385 0.095 Uiso 1 1 calc R
C16 C 0.1341(3) 0.4023(5) 0.0760(3) 0.0571(18) Uani 1 1 d .
C17 C 0.1887(3) 0.3881(7) 0.0844(4) 0.071(2) Uani 1 1 d .
C18 C 0.2289(3) 0.4441(8) 0.1215(4) 0.084(3) Uani 1 1 d .
H18 H 0.2665 0.4315 0.1308 0.101 Uiso 1 1 calc R
C19 C 0.2164(4) 0.5175(8) 0.1454(3) 0.077(3) Uani 1 1 d .
C20 C 0.1608(4) 0.5308(6) 0.1345(3) 0.068(2) Uani 1 1 d .
H20 H 0.1514 0.5784 0.1518 0.082 Uiso 1 1 calc R
C21 C 0.1175(3) 0.4745(5) 0.0979(3) 0.0596(19) Uani 1 1 d .
C22 C 0.2045(4) 0.3098(8) 0.0565(6) 0.110(4) Uani 1 1 d .
H22A H 0.2406 0.2864 0.0812 0.165 Uiso 1 1 calc R
H22B H 0.2060 0.3309 0.0231 0.165 Uiso 1 1 calc R
H22C H 0.1767 0.2629 0.0475 0.165 Uiso 1 1 calc R
C23 C 0.2594(6) 0.5810(9) 0.1862(5) 0.124(5) Uani 1 1 d .
H23A H 0.2632 0.6334 0.1669 0.186 Uiso 1 1 calc R
H23B H 0.2950 0.5507 0.2037 0.186 Uiso 1 1 calc R
H23C H 0.2472 0.5990 0.2139 0.186 Uiso 1 1 calc R
C24 C 0.0571(3) 0.4968(6) 0.0829(4) 0.069(2) Uani 1 1 d .
H24A H 0.0400 0.5208 0.0458 0.103 Uiso 1 1 calc R
H24B H 0.0550 0.5408 0.1084 0.103 Uiso 1 1 calc R
H24C H 0.0375 0.4430 0.0847 0.103 Uiso 1 1 calc R
C25 C 0.2271(4) 0.2091(8) 0.1799(4) 0.088(3) Uani 1 1 d .
H25 H 0.2171 0.1653 0.1522 0.106 Uiso 1 1 calc R
C26 C 0.2838(4) 0.2222(9) 0.2135(6) 0.109(4) Uani 1 1 d .
H26 H 0.3108 0.1872 0.2088 0.131 Uiso 1 1 calc R
C27 C 0.2992(4) 0.2875(10) 0.2535(5) 0.104(4) Uani 1 1 d .
H27 H 0.3371 0.2991 0.2753 0.125 Uiso 1 1 calc R
C28 C 0.2581(4) 0.3370(7) 0.2620(4) 0.082(3) Uani 1 1 d .
C29 C 0.2015(3) 0.3189(5) 0.2259(3) 0.0588(19) Uani 1 1 d .
C30 C 0.2698(5) 0.4064(8) 0.3039(5) 0.097(4) Uani 1 1 d .
H30 H 0.3069 0.4195 0.3278 0.117 Uiso 1 1 calc R
C31 C 0.2296(5) 0.4506(7) 0.3086(4) 0.089(3) Uani 1 1 d .
H31 H 0.2392 0.4939 0.3364 0.107 Uiso 1 1 calc R
C32 C 0.1714(4) 0.4366(6) 0.2735(3) 0.066(2) Uani 1 1 d .
C33 C 0.1574(3) 0.3690(5) 0.2310(3) 0.0567(18) Uani 1 1 d .
C34 C 0.1283(5) 0.4830(6) 0.2769(4) 0.080(3) Uani 1 1 d .
H34 H 0.1360 0.5275 0.3038 0.096 Uiso 1 1 calc R
C35 C 0.0747(4) 0.4653(6) 0.2418(4) 0.069(2) Uani 1 1 d .
H35 H 0.0456 0.4965 0.2453 0.083 Uiso 1 1 calc R
C36 C 0.0620(3) 0.3997(4) 0.1996(3) 0.0506(17) Uani 1 1 d .
C37 C -0.0193(3) 0.3102(4) 0.1347(3) 0.0466(16) Uani 1 1 d .
C38 C -0.0316(4) 0.4593(5) 0.1455(4) 0.067(2) Uani 1 1 d .
H38 H -0.0232 0.5189 0.1573 0.081 Uiso 1 1 calc R
C39 C -0.0812(3) 0.4289(5) 0.1112(4) 0.062(2) Uani 1 1 d .
H39 H -0.1146 0.4614 0.0949 0.074 Uiso 1 1 calc R
C40 C -0.1193(3) 0.2743(5) 0.0719(3) 0.0521(17) Uani 1 1 d .
C41 C -0.1462(3) 0.2297(5) 0.0995(3) 0.0559(18) Uani 1 1 d .
C42 C -0.1875(3) 0.1703(5) 0.0686(4) 0.065(2) Uani 1 1 d .
H42 H -0.2065 0.1390 0.0857 0.078 Uiso 1 1 calc R
C43 C -0.2023(3) 0.1548(6) 0.0128(4) 0.073(2) Uani 1 1 d .
C44 C -0.1760(4) 0.2048(6) -0.0128(4) 0.073(2) Uani 1 1 d .
H44 H -0.1866 0.1966 -0.0506 0.087 Uiso 1 1 calc R
C45 C -0.1344(3) 0.2664(6) 0.0157(4) 0.064(2) Uani 1 1 d .
C46 C -0.1312(4) 0.2456(6) 0.1604(4) 0.076(2) Uani 1 1 d .
H46A H -0.0913 0.2399 0.1815 0.114 Uiso 1 1 calc R
H46B H -0.1500 0.2017 0.1730 0.114 Uiso 1 1 calc R
H46C H -0.1429 0.3052 0.1652 0.114 Uiso 1 1 calc R
C47 C -0.2483(4) 0.0880(7) -0.0208(5) 0.104(4) Uani 1 1 d .
H47A H -0.2811 0.1204 -0.0455 0.155 Uiso 1 1 calc R
H47B H -0.2575 0.0513 0.0038 0.155 Uiso 1 1 calc R
H47C H -0.2352 0.0499 -0.0421 0.155 Uiso 1 1 calc R
C48 C -0.1080(4) 0.3219(7) -0.0143(4) 0.087(3) Uani 1 1 d .
H48A H -0.1262 0.3798 -0.0238 0.131 Uiso 1 1 calc R
H48B H -0.1121 0.2910 -0.0475 0.131 Uiso 1 1 calc R
H48C H -0.0687 0.3303 0.0093 0.131 Uiso 1 1 calc R
I1 I 0.09525(2) 0.09424(4) 0.19228(2) 0.0642(2) Uani 1 1 d .
I2 I 0.13994(10) 0.33289(8) 0.88382(8) 0.2487(12) Uani 1 1 d .
N1 N -0.0486(2) 0.0813(4) 0.1286(3) 0.0614(18) Uani 1 1 d .
N2 N -0.0215(2) 0.1366(4) 0.0441(3) 0.0501(15) Uani 1 1 d .
N3 N 0.1028(2) 0.3516(4) 0.1947(2) 0.0477(13) Uani 1 1 d .
N4 N 0.1862(2) 0.2555(4) 0.1849(3) 0.0609(16) Uani 1 1 d .
N5 N 0.0062(2) 0.3886(4) 0.1610(3) 0.0511(14) Uani 1 1 d .
N6 N -0.0733(2) 0.3372(4) 0.1045(3) 0.0507(14) Uani 1 1 d .
N7 N 0.0275(2) 0.2371(4) 0.0103(2) 0.0544(15) Uani 1 1 d .
N8 N 0.0899(2) 0.3408(4) 0.0396(2) 0.0536(14) Uani 1 1 d .

loop_
_atom_site_aniso_label
_atom_site_aniso_U_11
_atom_site_aniso_U_22
_atom_site_aniso_U_33
_atom_site_aniso_U_23
_atom_site_aniso_U_13
_atom_site_aniso_U_12
Cu1 0.0486(5) 0.0402(4) 0.0616(6) -0.0086(4) 0.0156(4) 0.0021(4)
Cu2 0.0453(5) 0.0642(5) 0.0372(4) -0.0088(4) 0.0087(4) 0.0027(4)
C1 0.081(6) 0.061(5) 0.094(7) 0.013(5) 0.039(5) -0.002(4)
C2 0.089(7) 0.075(6) 0.138(11) 0.010(7) 0.053(7) -0.011(6)
C3 0.092(7) 0.075(6) 0.157(12) -0.021(8) 0.071(8) -0.030(6)
C4 0.058(5) 0.057(5) 0.131(9) -0.035(6) 0.022(6) -0.006(4)
C5 0.046(4) 0.043(4) 0.096(6) -0.013(4) 0.025(4) 0.003(3)
C6 0.082(6) 0.078(6) 0.134(8) -0.040(6) 0.029(6) -0.007(5)
C7 0.062(5) 0.073(6) 0.112(9) -0.054(6) -0.008(6) 0.005(5)
C8 0.038(4) 0.072(5) 0.098(7) -0.052(5) 0.005(4) 0.005(4)
C9 0.036(3) 0.050(4) 0.078(5) -0.029(4) 0.001(4) 0.016(3)
C10 0.063(5) 0.090(7) 0.066(6) -0.047(5) -0.008(5) 0.017(5)
C11 0.062(5) 0.089(6) 0.050(4) -0.021(4) 0.008(4) 0.020(5)
C12 0.038(3) 0.057(4) 0.051(4) -0.019(3) 0.003(3) 0.011(3)
C13 0.033(3) 0.071(4) 0.039(3) -0.018(3) 0.010(3) 0.003(3)
C14 0.064(5) 0.108(7) 0.038(4) -0.004(4) 0.013(4) 0.004(5)
C15 0.073(5) 0.116(7) 0.048(4) 0.005(5) 0.026(4) 0.000(6)
C16 0.049(4) 0.072(5) 0.049(4) -0.001(4) 0.019(3) 0.005(4)
C17 0.057(5) 0.095(6) 0.068(5) 0.002(5) 0.032(4) 0.007(4)
C18 0.040(4) 0.130(8) 0.070(6) -0.003(6) 0.013(4) -0.013(5)
C19 0.061(5) 0.115(7) 0.046(4) 0.006(5) 0.013(4) -0.033(5)
C20 0.083(6) 0.078(5) 0.043(4) 0.002(4) 0.026(4) -0.014(5)
C21 0.060(4) 0.068(5) 0.050(4) 0.011(4) 0.022(4) -0.006(4)
C22 0.060(5) 0.146(10) 0.121(9) -0.038(8) 0.036(6) 0.008(6)
C23 0.129(10) 0.153(11) 0.074(7) -0.019(7) 0.027(7) -0.079(9)
C24 0.063(5) 0.079(5) 0.063(5) 0.008(4) 0.026(4) 0.007(4)
C25 0.062(5) 0.109(7) 0.073(6) -0.020(5) 0.008(5) 0.016(5)
C26 0.056(5) 0.142(10) 0.118(10) -0.008(8) 0.027(6) 0.032(6)
C27 0.040(5) 0.152(10) 0.091(8) 0.010(8) 0.000(5) 0.004(6)
C28 0.059(5) 0.107(7) 0.059(5) 0.000(5) 0.006(4) -0.018(5)
C29 0.048(4) 0.076(5) 0.042(4) 0.003(4) 0.009(3) -0.011(4)
C30 0.071(6) 0.109(8) 0.081(7) -0.002(6) 0.003(5) -0.045(6)
C31 0.097(7) 0.103(7) 0.054(5) -0.026(5) 0.020(5) -0.039(6)
C32 0.081(5) 0.069(5) 0.053(4) -0.014(4) 0.033(4) -0.036(5)
C33 0.066(5) 0.071(5) 0.036(3) -0.004(3) 0.024(3) -0.017(4)
C34 0.116(8) 0.068(5) 0.075(6) -0.035(5) 0.060(6) -0.032(5)
C35 0.082(6) 0.067(5) 0.077(5) -0.025(4) 0.052(5) -0.018(4)
C36 0.069(5) 0.043(4) 0.053(4) -0.005(3) 0.039(4) -0.003(3)
C37 0.052(4) 0.042(3) 0.055(4) 0.001(3) 0.033(3) 0.001(3)
C38 0.086(6) 0.038(4) 0.108(7) 0.005(4) 0.070(6) 0.009(4)
C39 0.062(5) 0.045(4) 0.095(6) 0.011(4) 0.049(5) 0.010(4)
C40 0.041(3) 0.051(4) 0.066(5) 0.008(4) 0.024(3) 0.013(3)
C41 0.047(4) 0.052(4) 0.069(5) 0.002(4) 0.025(4) 0.003(3)
C42 0.056(4) 0.058(4) 0.087(6) -0.001(4) 0.036(4) -0.001(4)
C43 0.048(4) 0.064(5) 0.087(7) -0.006(5) 0.011(4) 0.014(4)
C44 0.060(5) 0.081(6) 0.059(5) -0.009(5) 0.008(4) 0.022(5)
C45 0.054(4) 0.066(5) 0.068(5) 0.010(4) 0.024(4) 0.027(4)
C46 0.093(6) 0.073(5) 0.079(6) 0.001(5) 0.054(5) -0.005(5)
C47 0.061(5) 0.094(7) 0.125(9) -0.033(7) 0.010(6) 0.006(5)
C48 0.103(7) 0.097(7) 0.072(6) 0.029(5) 0.048(6) 0.030(6)
I1 0.0605(3) 0.0732(4) 0.0468(3) 0.0056(2) 0.0113(2) 0.0141(2)
I2 0.486(3) 0.1143(8) 0.331(2) 0.1144(11) 0.352(2) 0.1390(13)
N1 0.044(3) 0.046(3) 0.081(5) -0.003(3) 0.015(3) 0.011(3)
N2 0.033(3) 0.048(3) 0.054(3) -0.016(3) 0.004(3) 0.009(2)
N3 0.057(3) 0.050(3) 0.039(3) -0.001(2) 0.022(3) -0.007(3)
N4 0.047(3) 0.076(4) 0.051(4) -0.003(3) 0.012(3) 0.007(3)
N5 0.058(3) 0.039(3) 0.068(4) -0.009(3) 0.037(3) -0.005(3)
N6 0.051(3) 0.041(3) 0.064(4) -0.005(3) 0.027(3) 0.000(3)
N7 0.040(3) 0.075(4) 0.039(3) -0.011(3) 0.008(2) 0.015(3)
N8 0.046(3) 0.073(4) 0.039(3) 0.000(3) 0.016(3) 0.005(3)

loop_
_atom_type_symbol
_atom_type_description
_atom_type_scat_dispersion_real
_atom_type_scat_dispersion_imag
_atom_type_scat_source
C C 0.0033 0.0016 'International Tables Vol C Tables 4.2.6.8 and 6.1.1.4'
H H 0.0000 0.0000 'International Tables Vol C Tables 4.2.6.8 and 6.1.1.4'
N N 0.0061 0.0033 'International Tables Vol C Tables 4.2.6.8 and 6.1.1.4'
Cu Cu 0.3201 1.2651 'International Tables Vol C Tables 4.2.6.8 and 6.1.1.4'
I I -0.4742 1.8119 'International Tables Vol C Tables 4.2.6.8 and 6.1.1.4'

loop_
_geom_angle_atom_site_label_1
_geom_angle_atom_site_label_2
_geom_angle_atom_site_label_3
_geom_angle
C37 Cu1 N1 119.9(3)
C37 Cu1 N2 115.9(3)
N1 Cu1 N2 79.8(3)
C37 Cu1 Cu2 90.5(2)
N1 Cu1 Cu2 149.21(16)
N2 Cu1 Cu2 92.05(16)
C37 Cu1 I1 131.9(2)
N1 Cu1 I1 91.22(16)
N2 Cu1 I1 104.37(13)
Cu2 Cu1 I1 61.90(3)
C13 Cu2 N4 119.4(3)
C13 Cu2 N3 119.9(3)
N4 Cu2 N3 79.1(2)
C13 Cu2 Cu1 92.5(2)
N4 Cu2 Cu1 147.3(2)
N3 Cu2 Cu1 91.71(15)
C13 Cu2 I1 131.4(2)
N4 Cu2 I1 90.50(19)
N3 Cu2 I1 101.83(15)
Cu1 Cu2 I1 60.49(3)
N1 C1 C2 122.2(11)
C3 C2 C1 122.1(13)
C2 C3 C4 118.5(10)
C3 C4 C5 119.6(10)
C3 C4 C6 125.4(11)
C5 C4 C6 115.0(12)
N1 C5 C9 118.5(7)
N1 C5 C4 119.4(10)
C9 C5 C4 122.1(9)
C7 C6 C4 123.3(11)
C6 C7 C8 121.5(10)
C10 C8 C9 119.0(9)
C10 C8 C7 122.8(9)
C9 C8 C7 118.2(11)
N2 C9 C8 120.4(9)
N2 C9 C5 119.9(7)
C8 C9 C5 119.7(8)
C11 C10 C8 120.0(8)
C10 C11 C12 119.1(10)
N2 C12 C11 122.3(8)
N2 C12 N7 120.8(6)
C11 C12 N7 116.8(8)
N8 C13 N7 102.5(6)
N8 C13 Cu2 120.4(5)
N7 C13 Cu2 137.1(6)
C15 C14 N7 106.3(7)
C14 C15 N8 108.2(8)
C17 C16 C21 123.4(8)
C17 C16 N8 119.4(7)
C21 C16 N8 117.1(6)
C16 C17 C18 117.1(9)
C16 C17 C22 121.3(8)
C18 C17 C22 121.5(8)
C19 C18 C17 123.3(8)
C18 C19 C20 117.3(8)
C18 C19 C23 124.9(10)
C20 C19 C23 117.6(11)
C19 C20 C21 122.1(9)
C16 C21 C20 116.3(7)
C16 C21 C24 123.4(7)
C20 C21 C24 120.3(8)
N4 C25 C26 123.7(10)
C27 C26 C25 118.8(10)
C26 C27 C28 120.3(8)
C27 C28 C29 116.9(9)
C27 C28 C30 124.6(9)
C29 C28 C30 118.4(10)
N4 C29 C28 122.9(8)
N4 C29 C33 117.2(6)
C28 C29 C33 119.9(8)
C31 C30 C28 121.2(9)
C30 C31 C32 123.8(9)
C34 C32 C31 125.1(8)
C34 C32 C33 117.6(7)
C31 C32 C33 117.3(9)
N3 C33 C29 119.0(6)
N3 C33 C32 121.6(7)
C29 C33 C32 119.4(7)
C35 C34 C32 120.8(8)
C34 C35 C36 120.5(8)
N3 C36 N5 120.1(6)
N3 C36 C35 121.1(7)
N5 C36 C35 118.8(7)
N6 C37 N5 102.3(5)
N6 C37 Cu1 120.5(5)
N5 C37 Cu1 137.1(5)
C39 C38 N5 108.9(7)
C38 C39 N6 105.2(7)
C45 C40 C41 124.0(7)
C45 C40 N6 118.5(7)
C41 C40 N6 117.5(7)
C42 C41 C40 116.2(8)
C42 C41 C46 121.3(8)
C40 C41 C46 122.4(7)
C41 C42 C43 122.6(8)
C44 C43 C42 118.2(8)
C44 C43 C47 119.9(10)
C42 C43 C47 121.8(10)
C43 C44 C45 122.1(9)
C44 C45 C40 116.7(8)
C44 C45 C48 120.4(9)
C40 C45 C48 123.0(8)
Cu1 I1 Cu2 57.61(3)
C1 N1 C5 118.2(7)
C1 N1 Cu1 127.9(6)
C5 N1 Cu1 113.8(6)
C12 N2 C9 119.2(6)
C12 N2 Cu1 132.9(5)
C9 N2 Cu1 108.0(6)
C36 N3 C33 118.3(6)
C36 N3 Cu2 131.2(5)
C33 N3 Cu2 110.4(5)
C25 N4 C29 117.4(7)
C25 N4 Cu2 128.4(6)
C29 N4 Cu2 114.3(5)
C37 N5 C38 110.8(6)
C37 N5 C36 127.2(6)
C38 N5 C36 121.9(6)
C37 N6 C39 112.7(6)
C37 N6 C40 123.4(5)
C39 N6 C40 123.8(6)
C13 N7 C14 111.1(7)
C13 N7 C12 128.1(7)
C14 N7 C12 120.7(6)
C13 N8 C15 111.8(7)
C13 N8 C16 123.6(6)
C15 N8 C16 124.5(7)

loop_
_geom_bond_atom_site_label_1
_geom_bond_atom_site_label_2
_geom_bond_distance
Cu1 C37 1.914(6)
Cu1 N1 2.083(7)
Cu1 N2 2.219(6)
Cu1 Cu2 2.5982(12)
Cu1 I1 2.6778(9)
Cu2 C13 1.922(7)
Cu2 N4 2.094(6)
Cu2 N3 2.174(6)
Cu2 I1 2.7144(11)
C1 N1 1.336(12)
C1 C2 1.367(13)
C2 C3 1.304(17)
C3 C4 1.388(17)
C4 C5 1.417(13)
C4 C6 1.468(17)
C5 N1 1.367(11)
C5 C9 1.415(13)
C6 C7 1.306(18)
C7 C8 1.441(15)
C8 C10 1.386(15)
C8 C9 1.409(11)
C9 N2 1.389(10)
C10 C11 1.353(14)
C11 C12 1.423(10)
C12 N2 1.306(10)
C12 N7 1.434(10)
C13 N8 1.358(10)
C13 N7 1.380(8)
C14 C15 1.317(13)
C14 N7 1.390(11)
C15 N8 1.370(10)
C16 C17 1.372(11)
C16 C21 1.374(11)
C16 N8 1.469(10)
C17 C18 1.373(13)
C17 C22 1.527(14)
C18 C19 1.368(14)
C19 C20 1.378(13)
C19 C23 1.514(14)
C20 C21 1.410(11)
C21 C24 1.501(11)
C25 N4 1.331(11)
C25 C26 1.387(14)
C26 C27 1.365(16)
C27 C28 1.403(16)
C28 C29 1.409(11)
C28 C30 1.448(16)
C29 N4 1.364(10)
C29 C33 1.431(11)
C30 C31 1.294(16)
C31 C32 1.427(13)
C32 C34 1.361(13)
C32 C33 1.437(11)
C33 N3 1.371(9)
C34 C35 1.344(13)
C35 C36 1.413(10)
C36 N3 1.338(9)
C36 N5 1.397(9)
C37 N6 1.358(9)
C37 N5 1.373(9)
C38 C39 1.313(12)
C38 N5 1.378(10)
C39 N6 1.395(9)
C40 C45 1.379(11)
C40 C41 1.387(11)
C40 N6 1.479(9)
C41 C42 1.367(11)
C41 C46 1.516(12)
C42 C43 1.386(13)
C43 C44 1.376(14)
C43 C47 1.522(13)
C44 C45 1.376(12)
C45 C48 1.509(13)

loop_
_geom_torsion_atom_site_label_1
_geom_torsion_atom_site_label_2
_geom_torsion_atom_site_label_3
_geom_torsion_atom_site_label_4
_geom_torsion
C37 Cu1 Cu2 C13 -83.8(3)
N1 Cu1 Cu2 C13 105.4(5)
N2 Cu1 Cu2 C13 32.1(3)
I1 Cu1 Cu2 C13 137.4(2)
C37 Cu1 Cu2 N4 108.6(4)
N1 Cu1 Cu2 N4 -62.2(5)
N2 Cu1 Cu2 N4 -135.5(4)
I1 Cu1 Cu2 N4 -30.3(3)
C37 Cu1 Cu2 N3 36.2(3)
N1 Cu1 Cu2 N3 -134.6(4)
N2 Cu1 Cu2 N3 152.2(2)
I1 Cu1 Cu2 N3 -102.63(15)
C37 Cu1 Cu2 I1 138.9(2)
N1 Cu1 Cu2 I1 -31.9(4)
N2 Cu1 Cu2 I1 -105.21(14)
N1 C1 C2 C3 -3.0(16)
C1 C2 C3 C4 3.0(17)
C2 C3 C4 C5 -1.0(16)
C2 C3 C4 C6 178.0(10)
C3 C4 C5 N1 -1.3(12)
C6 C4 C5 N1 179.7(7)
C3 C4 C5 C9 178.8(8)
C6 C4 C5 C9 -0.2(11)
C3 C4 C6 C7 179.3(11)
C5 C4 C6 C7 -1.7(15)
C4 C6 C7 C8 3.0(17)
C6 C7 C8 C10 177.1(10)
C6 C7 C8 C9 -2.2(13)
C10 C8 C9 N2 1.0(10)
C7 C8 C9 N2 -179.7(6)
C10 C8 C9 C5 -179.0(7)
C7 C8 C9 C5 0.3(10)
N1 C5 C9 N2 0.9(9)
C4 C5 C9 N2 -179.2(6)
N1 C5 C9 C8 -179.1(6)
C4 C5 C9 C8 0.8(10)
C9 C8 C10 C11 1.6(12)
C7 C8 C10 C11 -177.6(7)
C8 C10 C11 C12 -3.4(12)
C10 C11 C12 N2 2.6(11)
C10 C11 C12 N7 -175.7(7)
N4 Cu2 C13 N8 -39.0(6)
N3 Cu2 C13 N8 55.2(6)
Cu1 Cu2 C13 N8 148.6(5)
I1 Cu2 C13 N8 -159.6(4)
N4 Cu2 C13 N7 140.3(7)
N3 Cu2 C13 N7 -125.5(7)
Cu1 Cu2 C13 N7 -32.1(7)
I1 Cu2 C13 N7 19.6(8)
N7 C14 C15 N8 -1.3(10)
C21 C16 C17 C18 7.2(13)
N8 C16 C17 C18 -176.1(8)
C21 C16 C17 C22 -176.4(9)
N8 C16 C17 C22 0.2(13)
C16 C17 C18 C19 -6.9(15)
C22 C17 C18 C19 176.7(10)
C17 C18 C19 C20 5.1(14)
C17 C18 C19 C23 -179.8(10)
C18 C19 C20 C21 -3.3(12)
C23 C19 C20 C21 -178.8(8)
C17 C16 C21 C20 -5.6(12)
N8 C16 C21 C20 177.6(6)
C17 C16 C21 C24 171.8(8)
N8 C16 C21 C24 -5.0(11)
C19 C20 C21 C16 3.6(11)
C19 C20 C21 C24 -173.9(8)
N4 C25 C26 C27 -1(2)
C25 C26 C27 C28 3(2)
C26 C27 C28 C29 -2.9(17)
C26 C27 C28 C30 178.9(11)
C27 C28 C29 N4 1.0(14)
C30 C28 C29 N4 179.4(8)
C27 C28 C29 C33 -178.0(9)
C30 C28 C29 C33 0.4(13)
C27 C28 C30 C31 178.7(12)
C29 C28 C30 C31 0.5(16)
C28 C30 C31 C32 -0.9(18)
C30 C31 C32 C34 -178.9(11)
C30 C31 C32 C33 0.4(15)
N4 C29 C33 N3 -0.4(10)
C28 C29 C33 N3 178.7(7)
N4 C29 C33 C32 -179.9(7)
C28 C29 C33 C32 -0.9(11)
C34 C32 C33 N3 0.3(11)
C31 C32 C33 N3 -179.0(7)
C34 C32 C33 C29 179.8(8)
C31 C32 C33 C29 0.5(11)
C31 C32 C34 C35 179.7(9)
C33 C32 C34 C35 0.4(13)
C32 C34 C35 C36 -1.7(14)
C34 C35 C36 N3 2.4(12)
C34 C35 C36 N5 -174.6(8)
N1 Cu1 C37 N6 -42.9(7)
N2 Cu1 C37 N6 50.0(6)
Cu2 Cu1 C37 N6 142.5(5)
I1 Cu1 C37 N6 -166.2(4)
N1 Cu1 C37 N5 140.9(7)
N2 Cu1 C37 N5 -126.2(7)
Cu2 Cu1 C37 N5 -33.7(7)
I1 Cu1 C37 N5 17.6(9)
N5 C38 C39 N6 -1.5(9)
C45 C40 C41 C42 4.5(10)
N6 C40 C41 C42 -178.3(6)
C45 C40 C41 C46 -175.2(7)
N6 C40 C41 C46 2.0(10)
C40 C41 C42 C43 -0.1(11)
C46 C41 C42 C43 179.6(7)
C41 C42 C43 C44 -3.2(12)
C41 C42 C43 C47 179.7(8)
C42 C43 C44 C45 2.5(11)
C47 C43 C44 C45 179.6(7)
C43 C44 C45 C40 1.5(11)
C43 C44 C45 C48 -178.0(7)
C41 C40 C45 C44 -5.1(10)
N6 C40 C45 C44 177.6(6)
C41 C40 C45 C48 174.4(7)
N6 C40 C45 C48 -2.9(10)
C37 Cu1 I1 Cu2 -62.2(3)
N1 Cu1 I1 Cu2 164.3(2)
N2 Cu1 I1 Cu2 84.56(18)
C13 Cu2 I1 Cu1 -64.4(3)
N4 Cu2 I1 Cu1 164.20(19)
N3 Cu2 I1 Cu1 85.22(15)
C2 C1 N1 C5 0.6(12)
C2 C1 N1 Cu1 -177.8(7)
C9 C5 N1 C1 -178.7(7)
C4 C5 N1 C1 1.4(10)
C9 C5 N1 Cu1 -0.1(8)
C4 C5 N1 Cu1 -180.0(6)
C37 Cu1 N1 C1 -67.9(7)
N2 Cu1 N1 C1 178.0(7)
Cu2 Cu1 N1 C1 101.4(7)
I1 Cu1 N1 C1 73.6(6)
C37 Cu1 N1 C5 113.7(5)
N2 Cu1 N1 C5 -0.4(4)
Cu2 Cu1 N1 C5 -77.0(6)
I1 Cu1 N1 C5 -104.8(4)
C11 C12 N2 C9 0.0(9)
N7 C12 N2 C9 178.2(5)
C11 C12 N2 Cu1 179.2(5)
N7 C12 N2 Cu1 -2.6(9)
C8 C9 N2 C12 -1.8(9)
C5 C9 N2 C12 178.2(6)
C8 C9 N2 Cu1 178.8(5)
C5 C9 N2 Cu1 -1.2(7)
C37 Cu1 N2 C12 63.2(6)
N1 Cu1 N2 C12 -178.4(6)
Cu2 Cu1 N2 C12 -28.3(6)
I1 Cu1 N2 C12 -89.8(6)
C37 Cu1 N2 C9 -117.5(4)
N1 Cu1 N2 C9 0.8(4)
Cu2 Cu1 N2 C9 151.0(4)
I1 Cu1 N2 C9 89.5(4)
N5 C36 N3 C33 175.4(6)
C35 C36 N3 C33 -1.7(10)
N5 C36 N3 Cu2 -3.8(9)
C35 C36 N3 Cu2 179.2(5)
C29 C33 N3 C36 -179.2(6)
C32 C33 N3 C36 0.3(10)
C29 C33 N3 Cu2 0.1(8)
C32 C33 N3 Cu2 179.6(6)
C13 Cu2 N3 C36 61.5(7)
N4 Cu2 N3 C36 179.3(6)
Cu1 Cu2 N3 C36 -32.3(6)
I1 Cu2 N3 C36 -92.5(6)
C13 Cu2 N3 C33 -117.7(5)
N4 Cu2 N3 C33 0.1(5)
Cu1 Cu2 N3 C33 148.5(4)
I1 Cu2 N3 C33 88.3(4)
C26 C25 N4 C29 -0.5(16)
C26 C25 N4 Cu2 178.5(9)
C28 C29 N4 C25 0.7(12)
C33 C29 N4 C25 179.7(8)
C28 C29 N4 Cu2 -178.6(7)
C33 C29 N4 Cu2 0.5(9)
C13 Cu2 N4 C25 -61.1(9)
N3 Cu2 N4 C25 -179.4(9)
Cu1 Cu2 N4 C25 104.7(9)
I1 Cu2 N4 C25 78.6(9)
C13 Cu2 N4 C29 118.0(6)
N3 Cu2 N4 C29 -0.3(5)
Cu1 Cu2 N4 C29 -76.2(6)
I1 Cu2 N4 C29 -102.3(5)
N6 C37 N5 C38 -1.5(8)
Cu1 C37 N5 C38 175.1(6)
N6 C37 N5 C36 177.1(6)
Cu1 C37 N5 C36 -6.2(12)
C39 C38 N5 C37 1.9(9)
C39 C38 N5 C36 -176.8(7)
N3 C36 N5 C37 34.8(10)
C35 C36 N5 C37 -148.1(7)
N3 C36 N5 C38 -146.7(7)
C35 C36 N5 C38 30.3(10)
N5 C37 N6 C39 0.6(8)
Cu1 C37 N6 C39 -176.8(5)
N5 C37 N6 C40 -174.8(6)
Cu1 C37 N6 C40 7.9(9)
C38 C39 N6 C37 0.5(9)
C38 C39 N6 C40 175.9(7)
C45 C40 N6 C37 -97.7(8)
C41 C40 N6 C37 84.9(8)
C45 C40 N6 C39 87.4(9)
C41 C40 N6 C39 -90.0(9)
N8 C13 N7 C14 -1.1(8)
Cu2 C13 N7 C14 179.6(6)
N8 C13 N7 C12 177.9(6)
Cu2 C13 N7 C12 -1.5(11)
C15 C14 N7 C13 1.6(10)
C15 C14 N7 C12 -177.5(7)
N2 C12 N7 C13 27.9(10)
C11 C12 N7 C13 -153.8(7)
N2 C12 N7 C14 -153.2(7)
C11 C12 N7 C14 25.1(9)
N7 C13 N8 C15 0.3(8)
Cu2 C13 N8 C15 179.7(6)
N7 C13 N8 C16 177.2(6)
Cu2 C13 N8 C16 -3.4(9)
C14 C15 N8 C13 0.7(10)
C14 C15 N8 C16 -176.2(7)
C17 C16 N8 C13 99.4(9)
C21 C16 N8 C13 -83.7(9)
C17 C16 N8 C15 -84.1(10)
C21 C16 N8 C15 92.8(10)

loop_
_platon_squeeze_void_nr
_platon_squeeze_void_average_x
_platon_squeeze_void_average_y
_platon_squeeze_void_average_z
_platon_squeeze_void_volume
_platon_squeeze_void_count_electrons
_platon_squeeze_void_content
1 0.000 0.759 0.250 271 39 ' '
2 0.000 0.228 0.250 21 1 ' '
3 0.000 0.241 0.750 271 39 ' '
4 0.000 0.772 0.750 21 1 ' '
5 0.239 0.076 0.091 10 1 ' '
6 0.239 0.924 0.591 10 1 ' '
7 0.261 0.576 0.409 10 1 ' '
8 0.261 0.424 0.909 10 1 ' '
9 0.500 0.259 0.250 271 39 ' '
10 0.500 0.741 0.750 271 39 ' '
11 0.500 0.728 0.250 21 1 ' '
12 0.500 0.272 0.750 21 1 ' '
13 0.739 0.576 0.091 10 1 ' '
14 0.739 0.424 0.591 10 1 ' '
15 0.761 0.076 0.409 10 1 ' '
16 0.761 0.924 0.909 10 1 ' '
